data_7061496
loop_
_publ_author_name
'Shao, Juan-Juan'
'Ni, Jian-Ling'
'Mensah, Abraham'
'Liang, Yu'
'Li, Guang-Jun'
'Chen, Li-Zhuang'
'Wang, Fang-Ming'

_publ_section_title
;
 Anion-induced two stable isostructural Cd(ii) LMOFs based on
 benzotriazole with the highly selective detection of Fe3+ ions
;
_journal_issue 22
_journal_name_full 'New Journal of Chemistry'
_journal_page_first 10927
_journal_page_last 10933
_journal_paper_doi 10.1039/D2NJ01514E
_journal_volume 46
_journal_year 2022
_chemical_formula_moiety '0.5(C72 H64 Cd6 N12 O16)'
_chemical_formula_sum 'C36 H32 Cd3 N6 O8'
_chemical_formula_weight 1013.87
_space_group_crystal_system monoclinic
_space_group_IT_number 14
_space_group_name_Hall '-P 2ybc'
_space_group_name_H-M_alt 'P 1 21/c 1'
_atom_sites_solution_hydrogens geom
_audit_creation_date 2020-08-08
_audit_creation_method
;
Olex2 1.2
(compiled 2017.03.28 svn.r3405 for OlexSys, GUI svn.r5337)
;
_audit_update_record
;
2021-03-24 deposited with the CCDC.	2022-05-11 downloaded from the CCDC.
;
_cell_angle_alpha 90
_cell_angle_beta 91.123(3)
_cell_angle_gamma 90
_cell_formula_units_Z 2
_cell_length_a 9.3931(3)
_cell_length_b 10.7470(5)
_cell_length_c 18.2962(7)
_cell_measurement_reflns_used 4711
_cell_measurement_temperature 296(2)
_cell_measurement_theta_max 27.49
_cell_measurement_theta_min 2.88
_cell_volume 1846.60(13)
_computing_cell_refinement 'SAINT V8.18C (?, 2016)'
_computing_data_reduction 'SAINT V8.18C (?, 2016)'
_computing_molecular_graphics 'Olex2 (Dolomanov et al., 2009)'
_computing_publication_material 'Olex2 (Dolomanov et al., 2009)'
_computing_structure_refinement 'ShelXL (Sheldrick, 2015)'
_diffrn_ambient_temperature 296.15
_diffrn_measured_fraction_theta_full 0.983
_diffrn_measured_fraction_theta_max 0.983
_diffrn_measurement_device_type 'Bruker APEX-II CCD'
_diffrn_measurement_method '\f and \w scans'
_diffrn_radiation_monochromator graphite
_diffrn_radiation_type MoK\a
_diffrn_radiation_wavelength 0.71073
_diffrn_reflns_av_R_equivalents 0.0456
_diffrn_reflns_av_unetI/netI 0.0434
_diffrn_reflns_Laue_measured_fraction_full 0.983
_diffrn_reflns_Laue_measured_fraction_max 0.983
_diffrn_reflns_limit_h_max 10
_diffrn_reflns_limit_h_min -10
_diffrn_reflns_limit_k_max 8
_diffrn_reflns_limit_k_min -12
_diffrn_reflns_limit_l_max 21
_diffrn_reflns_limit_l_min -19
_diffrn_reflns_number 12674
_diffrn_reflns_point_group_measured_fraction_full 0.983
_diffrn_reflns_point_group_measured_fraction_max 0.983
_diffrn_reflns_theta_full 24.713
_diffrn_reflns_theta_max 24.713
_diffrn_reflns_theta_min 2.198
_diffrn_standards_number 0
_exptl_absorpt_coefficient_mu 1.771
_exptl_absorpt_correction_type none
_exptl_crystal_density_diffrn 1.823
_exptl_crystal_description block
_exptl_crystal_F_000 996
_refine_diff_density_max 1.088
_refine_diff_density_min -1.420
_refine_diff_density_rms 0.142
_refine_ls_extinction_method none
_refine_ls_goodness_of_fit_ref 1.059
_refine_ls_hydrogen_treatment constr
_refine_ls_matrix_type full
_refine_ls_number_parameters 244
_refine_ls_number_reflns 3091
_refine_ls_number_restraints 360
_refine_ls_restrained_S_all 1.106
_refine_ls_R_factor_all 0.0523
_refine_ls_R_factor_gt 0.0391
_refine_ls_shift/su_max 0.002
_refine_ls_shift/su_mean 0.000
_refine_ls_structure_factor_coef Fsqd
_refine_ls_weighting_details 'w=1/[\s^2^(Fo^2^)+(0.0526P)^2^+4.8981P] where P=(Fo^2^+2Fc^2^)/3'
_refine_ls_weighting_scheme calc
_refine_ls_wR_factor_gt 0.0950
_refine_ls_wR_factor_ref 0.1007
_reflns_Friedel_coverage 0.000
_reflns_number_gt 2552
_reflns_number_total 3091
_reflns_threshold_expression 'I > 2\s(I)'
_cod_data_source_file d2nj01514e2.cif
_cod_data_source_block 1
_cod_depositor_comments 'Adding full bibliography for 7061495--7061496.cif.'
_cod_database_code 7061496
_shelx_shelxl_version_number 2016/6
_shelx_space_group_comment
;
The symmetry employed for this shelxl refinement is uniquely defined
by the following loop, which should always be used as a source of
symmetry information in preference to the above space-group names.
They are only intended as comments.
;
_olex2_refinement_description
;
1. Fixed Uiso
 At 1.2 times of:
  All C(H) groups
 At 1.5 times of:
  All C(H,H,H) groups
2. Rigid bond restraints
 All non-hydrogen atoms
 with sigma for 1-2 distances of 0.005 and sigma for 1-3 distances of 0.01
3. Uiso/Uaniso restraints and constraints
All non-hydrogen atoms have similar U: within 2A with sigma of 0.005 and sigma
for terminal atoms of 0.01
All non-hydrogen atoms restrained to be isotropic: with sigma of 0.005 and
sigma for terminal atoms of 0.01
4.a Aromatic/amide H refined with riding coordinates:
 C3(H3), C4(H4), C5(H5), C13(H13), C14(H14), C17(H17), C18(H18)
4.b Idealised Me refined as rotating group:
 C9(H9A,H9B,H9C), C10(H10A,H10B,H10C), C11(H11A,H11B,H11C)
;
_olex2_submission_special_instructions 'No special instructions were received'

loop_
_space_group_symop_operation_xyz
'x, y, z'
'-x, y+1/2, -z+1/2'
'-x, -y, -z'
'x, -y-1/2, z-1/2'

loop_
_atom_site_label
_atom_site_type_symbol
_atom_site_fract_x
_atom_site_fract_y
_atom_site_fract_z
_atom_site_U_iso_or_equiv
_atom_site_adp_type
_atom_site_occupancy
_atom_site_site_symmetry_order
_atom_site_calc_flag
_atom_site_refinement_flags_posn
_atom_site_refinement_flags_adp
_atom_site_refinement_flags_occupancy
_atom_site_disorder_assembly
_atom_site_disorder_group
Cd1 Cd 0.34687(4) 0.12449(4) 1.01944(2) 0.01803(15) Uani 1 1 d . U . . .
Cd2 Cd 0.000000 0.000000 1.000000 0.01697(17) Uani 1 2 d S TU P . .
N1 N -0.1906(5) 0.1249(4) 1.0203(3) 0.0205(10) Uani 1 1 d . U . . .
N2 N 0.3216(5) -0.0783(4) 0.9880(2) 0.0192(10) Uani 1 1 d . U . . .
N0AA N 0.5799(5) 0.1631(4) 1.0266(3) 0.0219(10) Uani 1 1 d . U . . .
O1 O 0.3275(4) 0.2010(4) 0.8999(2) 0.0331(9) Uani 1 1 d . U . . .
O2 O 0.1296(4) 0.1657(4) 0.9561(2) 0.0250(8) Uani 1 1 d . U . . .
O4 O 0.1193(5) 0.0541(4) 1.1042(2) 0.0341(10) Uani 1 1 d . U . . .
O5 O 0.2874(5) 0.1928(4) 1.1272(2) 0.0381(10) Uani 1 1 d . U . . .
C1 C 0.1944(6) 0.2001(5) 0.8992(3) 0.0236(10) Uani 1 1 d . U . . .
C2 C 0.1125(6) 0.2454(6) 0.8347(3) 0.0222(10) Uani 1 1 d . U . . .
C3 C -0.0342(6) 0.2638(6) 0.8394(3) 0.0256(11) Uani 1 1 d . U . . .
H3 H -0.080023 0.239079 0.881566 0.031 Uiso 1 1 calc R . . . .
C4 C 0.1810(6) 0.2763(5) 0.7707(3) 0.0248(11) Uani 1 1 d . U . . .
H4 H 0.277864 0.261033 0.766162 0.030 Uiso 1 1 calc R . . . .
C5 C -0.0411(7) 0.3528(6) 0.7211(3) 0.0294(12) Uani 1 1 d . U . . .
H5 H -0.090556 0.392796 0.683362 0.035 Uiso 1 1 calc R . . . .
C6 C -0.1139(7) 0.3179(6) 0.7831(3) 0.0316(11) Uani 1 1 d . U . . .
C7 C 0.1045(6) 0.3297(6) 0.7138(3) 0.0260(11) Uani 1 1 d . U . . .
C8 C -0.2731(8) 0.3361(8) 0.7908(4) 0.0494(14) Uani 1 1 d . U . . .
C9 C -0.3420(9) 0.4004(10) 0.7258(5) 0.070(2) Uani 1 1 d . U . . .
H9A H -0.289622 0.474544 0.714662 0.105 Uiso 1 1 calc GR . . . .
H9B H -0.438285 0.421994 0.736957 0.105 Uiso 1 1 calc GR . . . .
H9C H -0.341730 0.345571 0.684355 0.105 Uiso 1 1 calc GR . . . .
C10 C -0.3011(11) 0.4123(11) 0.8586(6) 0.089(3) Uani 1 1 d . U . . .
H10A H -0.256257 0.373187 0.900278 0.133 Uiso 1 1 calc GR . . . .
H10B H -0.401871 0.417466 0.865970 0.133 Uiso 1 1 calc GR . . . .
H10C H -0.262988 0.494453 0.852714 0.133 Uiso 1 1 calc GR . . . .
C11 C -0.3417(10) 0.2102(10) 0.8016(6) 0.091(3) Uani 1 1 d . U . . .
H11A H -0.335319 0.162472 0.757424 0.136 Uiso 1 1 calc GR . . . .
H11B H -0.440016 0.221143 0.813519 0.136 Uiso 1 1 calc GR . . . .
H11C H -0.293369 0.166962 0.840738 0.136 Uiso 1 1 calc GR . . . .
C12 C -0.2056(6) 0.2457(5) 1.0417(3) 0.0224(10) Uani 1 1 d . U . . .
C13 C -0.1046(7) 0.3386(6) 1.0577(4) 0.0360(13) Uani 1 1 d . U . . .
H13 H -0.007363 0.323577 1.054925 0.043 Uiso 1 1 calc R . . . .
C14 C -0.1560(8) 0.4511(7) 1.0772(4) 0.0476(16) Uani 1 1 d . U . . .
H14 H -0.092027 0.515152 1.087463 0.057 Uiso 1 1 calc R . . . .
C15 C 0.1737(7) 0.1367(6) 1.1438(3) 0.0303(12) Uani 1 1 d . U . . .
C16 C 0.6491(6) 0.2698(5) 1.0455(3) 0.0253(11) Uani 1 1 d . U . . .
C17 C 0.5966(7) 0.3866(6) 1.0660(4) 0.0390(13) Uani 1 1 d . U . . .
H17 H 0.499486 0.402893 1.068090 0.047 Uiso 1 1 calc R . . . .
C18 C 0.6966(8) 0.4749(7) 1.0827(5) 0.0510(17) Uani 1 1 d . U . . .
H18 H 0.666825 0.552986 1.098170 0.061 Uiso 1 1 calc R . . . .

loop_
_atom_site_aniso_label
_atom_site_aniso_U_11
_atom_site_aniso_U_22
_atom_site_aniso_U_33
_atom_site_aniso_U_23
_atom_site_aniso_U_13
_atom_site_aniso_U_12
Cd1 0.0167(2) 0.0191(2) 0.0183(2) -0.00197(17) 0.00150(16) 0.00016(16)
Cd2 0.0148(3) 0.0182(3) 0.0180(3) -0.0018(2) 0.0021(2) 0.0002(2)
N1 0.017(2) 0.0190(19) 0.026(2) -0.0047(18) 0.0033(17) -0.0018(17)
N2 0.019(2) 0.016(2) 0.022(2) -0.0005(18) -0.0020(18) 0.0027(18)
N0AA 0.024(2) 0.0173(19) 0.025(2) -0.0018(18) 0.0033(17) 0.0015(17)
O1 0.0266(18) 0.044(2) 0.0288(19) 0.0122(17) 0.0007(16) -0.0014(17)
O2 0.0252(18) 0.0276(19) 0.0221(18) 0.0073(16) 0.0018(14) -0.0012(15)
O4 0.043(2) 0.039(2) 0.0208(19) -0.0081(17) -0.0038(16) 0.0034(18)
O5 0.035(2) 0.052(2) 0.0275(19) -0.0130(18) 0.0095(17) -0.0040(18)
C1 0.0227(19) 0.025(2) 0.024(2) 0.0031(18) 0.0028(17) -0.0005(18)
C2 0.0232(19) 0.022(2) 0.0212(19) 0.0048(18) 0.0007(16) -0.0017(18)
C3 0.025(2) 0.030(2) 0.021(2) 0.005(2) 0.0041(18) -0.001(2)
C4 0.024(2) 0.027(2) 0.023(2) 0.0056(19) 0.0033(18) 0.0005(19)
C5 0.030(2) 0.032(2) 0.026(2) 0.005(2) -0.0002(19) 0.003(2)
C6 0.030(2) 0.037(2) 0.028(2) 0.0039(19) 0.0027(18) 0.0054(19)
C7 0.026(2) 0.028(2) 0.024(2) 0.0039(19) 0.0016(19) 0.000(2)
C8 0.037(2) 0.064(3) 0.047(3) 0.008(2) 0.006(2) 0.009(2)
C9 0.046(4) 0.102(5) 0.062(4) 0.018(4) 0.001(3) 0.024(4)
C10 0.073(5) 0.123(6) 0.072(4) -0.015(4) 0.011(4) 0.036(5)
C11 0.058(5) 0.095(5) 0.119(6) 0.027(4) 0.004(5) -0.010(4)
C12 0.019(2) 0.0197(19) 0.029(2) -0.003(2) 0.0027(18) 0.0019(18)
C13 0.030(2) 0.030(2) 0.048(3) -0.008(2) 0.003(2) -0.005(2)
C14 0.044(3) 0.035(3) 0.064(3) -0.014(3) 0.002(3) -0.006(2)
C15 0.031(2) 0.037(2) 0.023(2) -0.007(2) 0.0003(19) 0.003(2)
C16 0.025(2) 0.021(2) 0.030(2) -0.005(2) 0.0035(19) -0.0016(18)
C17 0.034(3) 0.030(2) 0.052(3) -0.010(2) 0.005(2) 0.005(2)
C18 0.047(3) 0.036(3) 0.070(3) -0.015(3) 0.004(3) 0.001(2)

loop_
_atom_type_symbol
_atom_type_description
_atom_type_scat_dispersion_real
_atom_type_scat_dispersion_imag
_atom_type_scat_source
C C 0.0033 0.0016 'International Tables Vol C Tables 4.2.6.8 and 6.1.1.4'
H H 0.0000 0.0000 'International Tables Vol C Tables 4.2.6.8 and 6.1.1.4'
Cd Cd -0.8075 1.2024 'International Tables Vol C Tables 4.2.6.8 and 6.1.1.4'
N N 0.0061 0.0033 'International Tables Vol C Tables 4.2.6.8 and 6.1.1.4'
O O 0.0106 0.0060 'International Tables Vol C Tables 4.2.6.8 and 6.1.1.4'

loop_
_geom_angle_atom_site_label_1
_geom_angle_atom_site_label_2
_geom_angle_atom_site_label_3
_geom_angle
_geom_angle_site_symmetry_1
_geom_angle_site_symmetry_3
_geom_angle_publ_flag
N2 Cd1 O1 95.44(16) . . ?
N2 Cd1 O2 88.33(15) . . ?
N0AA Cd1 N2 106.98(16) . . ?
N0AA Cd1 O1 92.75(16) . . ?
N0AA Cd1 O2 146.05(15) . . ?
O1 Cd1 O2 55.02(13) . . ?
O5 Cd1 N2 121.65(17) . . ?
O5 Cd1 N0AA 98.75(17) . . ?
O5 Cd1 O1 135.08(17) . . ?
O5 Cd1 O2 98.35(15) . . ?
N1 Cd2 N1 180.0 3_557 . ?
N1 Cd2 O2 88.65(15) . 3_557 ?
N1 Cd2 O2 91.35(15) 3_557 3_557 ?
N1 Cd2 O2 91.35(15) . . ?
N1 Cd2 O2 88.65(15) 3_557 . ?
O2 Cd2 O2 180.00(18) 3_557 . ?
O4 Cd2 N1 84.89(16) . 3_557 ?
O4 Cd2 N1 84.89(16) 3_557 . ?
O4 Cd2 N1 95.11(16) . . ?
O4 Cd2 N1 95.11(16) 3_557 3_557 ?
O4 Cd2 O2 99.24(15) . 3_557 ?
O4 Cd2 O2 99.24(15) 3_557 . ?
O4 Cd2 O2 80.76(15) . . ?
O4 Cd2 O2 80.76(15) 3_557 3_557 ?
O4 Cd2 O4 180.0(2) . 3_557 ?
N2 N1 Cd2 119.2(3) 3_557 . ?
N2 N1 C12 106.8(4) 3_557 . ?
C12 N1 Cd2 134.0(4) . . ?
N1 N2 Cd1 118.8(3) 3_557 . ?
N0AA N2 Cd1 129.8(3) 3_657 . ?
N0AA N2 N1 111.3(4) 3_657 3_557 ?
N2 N0AA Cd1 123.1(3) 3_657 . ?
N2 N0AA C16 107.3(4) 3_657 . ?
C16 N0AA Cd1 129.5(4) . . ?
C1 O1 Cd1 93.8(3) . . ?
Cd2 O2 Cd1 98.09(14) . . ?
C1 O2 Cd1 91.9(3) . . ?
C1 O2 Cd2 140.6(4) . . ?
C15 O4 Cd2 149.3(4) . . ?
C15 O5 Cd1 106.7(4) . . ?
O1 C1 O2 119.2(5) . . ?
O1 C1 C2 120.7(5) . . ?
O2 C1 C2 120.0(5) . . ?
C3 C2 C1 119.7(5) . . ?
C4 C2 C1 120.7(5) . . ?
C4 C2 C3 119.5(5) . . ?
C6 C3 C2 122.2(5) . . ?
C7 C4 C2 119.6(5) . . ?
C6 C5 C7 121.9(6) . . ?
C3 C6 C8 120.3(6) . . ?
C5 C6 C3 116.9(5) . . ?
C5 C6 C8 122.9(6) . . ?
C4 C7 C5 119.8(5) . . ?
C4 C7 C15 121.3(5) . 4_565 ?
C5 C7 C15 118.9(5) . 4_565 ?
C9 C8 C6 113.2(6) . . ?
C9 C8 C10 108.7(8) . . ?
C9 C8 C11 109.6(8) . . ?
C10 C8 C6 109.4(7) . . ?
C11 C8 C6 108.6(7) . . ?
C11 C8 C10 107.2(8) . . ?
N1 C12 C13 131.5(5) . . ?
N1 C12 C16 107.4(5) . 1_455 ?
C16 C12 C13 121.1(5) 1_455 . ?
C14 C13 C12 116.6(6) . . ?
C13 C14 C18 122.4(7) . 1_455 ?
O4 C15 O5 122.4(6) . . ?
O4 C15 C7 119.3(6) . 4_566 ?
O5 C15 C7 118.2(5) . 4_566 ?
N0AA C16 C12 107.2(5) . 1_655 ?
N0AA C16 C17 130.8(6) . . ?
C12 C16 C17 122.0(6) 1_655 . ?
C18 C17 C16 116.0(6) . . ?
C17 C18 C14 121.9(7) . 1_655 ?

loop_
_geom_bond_atom_site_label_1
_geom_bond_atom_site_label_2
_geom_bond_distance
_geom_bond_site_symmetry_2
_geom_bond_publ_flag
Cd1 N2 2.265(4) . ?
Cd1 N0AA 2.229(5) . ?
Cd1 O1 2.341(4) . ?
Cd1 O2 2.368(4) . ?
Cd1 O5 2.187(4) . ?
Cd2 N1 2.274(4) 3_557 ?
Cd2 N1 2.274(4) . ?
Cd2 O2 2.310(4) 3_557 ?
Cd2 O2 2.310(4) . ?
Cd2 O4 2.269(4) 3_557 ?
Cd2 O4 2.269(4) . ?
N1 N2 1.335(6) 3_557 ?
N1 C12 1.365(7) . ?
N2 N0AA 1.330(6) 3_657 ?
N0AA C16 1.359(7) . ?
O1 C1 1.250(7) . ?
O2 C1 1.272(7) . ?
O4 C15 1.249(7) . ?
O5 C15 1.269(8) . ?
C1 C2 1.479(8) . ?
C2 C3 1.397(8) . ?
C2 C4 1.387(7) . ?
C3 C6 1.388(8) . ?
C4 C7 1.378(8) . ?
C5 C6 1.388(8) . ?
C5 C7 1.400(9) . ?
C6 C8 1.517(9) . ?
C7 C15 1.491(8) 4_565 ?
C8 C9 1.510(11) . ?
C8 C10 1.514(12) . ?
C8 C11 1.514(13) . ?
C12 C13 1.404(8) . ?
C12 C16 1.392(8) 1_455 ?
C13 C14 1.353(10) . ?
C14 C18 1.414(10) 1_455 ?
C16 C17 1.402(8) . ?
C17 C18 1.366(10) . ?
